data_7032256
loop_
_publ_author_name
'Phillips, Nicholas'
'Tirfoin, R\'emi'
'Aldridge, Simon'

_publ_section_title
;
 Anionic N-heterocyclic carbenes (NHCs): a versatile route to saturated
 NHCs bearing pendant weakly coordinating anions.
;
_journal_issue 41
_journal_name_full 'Dalton transactions (Cambridge, England : 2003)'
_journal_page_first 15279
_journal_page_last 15282
_journal_paper_doi 10.1039/c4dt02662d
_journal_volume 43
_journal_year 2014
_chemical_formula_moiety 'C60 H65 B1 F15 N2 Rh1'
_chemical_formula_sum 'C60 H65 B F15 N2 Rh'
_chemical_formula_weight 1212.87
_space_group_IT_number 14
_symmetry_cell_setting monoclinic
_symmetry_space_group_name_Hall '-P 2yn'
_symmetry_space_group_name_H-M 'P 1 21/n 1'
_atom_sites_solution_hydrogens difmap
_atom_sites_solution_primary other
_audit_creation_date 2014-05-04
_audit_creation_method CRYSTALS_ver_14.43
_cell_angle_alpha 90
_cell_angle_beta 98.6503(8)
_cell_angle_gamma 90
_cell_formula_units_Z 4
_cell_length_a 10.32040(10)
_cell_length_b 23.3192(2)
_cell_length_c 23.4928(2)
_cell_measurement_reflns_used 28299
_cell_measurement_temperature 150
_cell_measurement_theta_max 77
_cell_measurement_theta_min 4
_cell_volume 5589.54(9)
_computing_cell_refinement 'CrysAlis, (Oxford Diffraction, 2002)'
_computing_data_collection 'SuperNova, (Oxford Diffraction, 2010)'
_computing_data_reduction 'CrysAlis, (Oxford Diffraction, 2002)'
_computing_molecular_graphics 'CAMERON (Watkin et al., 1996)'
_computing_publication_material 'CRYSTALS (Betteridge et al., 2003)'
_computing_structure_refinement 'CRYSTALS (Betteridge et al., 2003)'
_computing_structure_solution 'Superflip (Palatinus & Chapuis, 2007)'
_diffrn_ambient_temperature 150
_diffrn_measured_fraction_theta_full 0.998
_diffrn_measured_fraction_theta_max 0.995
_diffrn_measurement_device Area
_diffrn_measurement_device_type 'Oxford Diffraction SuperNova'
_diffrn_measurement_method \w
_diffrn_radiation_monochromator graphite
_diffrn_radiation_type 'Cu K\a'
_diffrn_radiation_wavelength 1.54180
_diffrn_reflns_av_R_equivalents 0.031
_diffrn_reflns_limit_h_max 13
_diffrn_reflns_limit_h_min -12
_diffrn_reflns_limit_k_max 29
_diffrn_reflns_limit_k_min -29
_diffrn_reflns_limit_l_max 21
_diffrn_reflns_limit_l_min -29
_diffrn_reflns_number 57957
_diffrn_reflns_theta_full 75.155
_diffrn_reflns_theta_max 76.688
_diffrn_reflns_theta_min 4.243
_diffrn_standards_number 0
_exptl_absorpt_coefficient_mu 3.263
_exptl_absorpt_correction_T_max 0.56
_exptl_absorpt_correction_T_min 0.44
_exptl_absorpt_correction_type multi-scan
_exptl_absorpt_process_details 'CrysAlis, (Oxford Diffraction, 2002)'
_exptl_crystal_colour orange
_exptl_crystal_density_diffrn 1.441
_exptl_crystal_density_method 'not measured'
_exptl_crystal_description block
_exptl_crystal_F_000 2496
_exptl_crystal_size_max 0.250
_exptl_crystal_size_mid 0.210
_exptl_crystal_size_min 0.180
_refine_diff_density_max 0.74
_refine_diff_density_min -0.62
_refine_ls_extinction_coef 50(6)
_refine_ls_extinction_method 'Larson (1970), Equation 22'
_refine_ls_goodness_of_fit_ref 1.0058
_refine_ls_hydrogen_treatment constr
_refine_ls_matrix_type full
_refine_ls_number_parameters 713
_refine_ls_number_reflns 11673
_refine_ls_number_restraints 0
_refine_ls_R_factor_all 0.0312
_refine_ls_R_factor_gt 0.0297
_refine_ls_shift/su_max 0.0009233
_refine_ls_shift/su_mean 0.0000303
_refine_ls_structure_factor_coef Fsqd
_refine_ls_weighting_details
;
 Method= Modified Sheldrick 
 w=1/[\s^2^(F^2^) + ( 0.04P)^2^ + 4.40P] 
 ,where P=(max(Fo^2^,0) + 2Fc^2^)/3 
;
_refine_ls_weighting_scheme calc
_refine_ls_wR_factor_all 0.0784
_refine_ls_wR_factor_gt 0.0773
_refine_ls_wR_factor_ref 0.0784
_reflns_limit_h_max 12
_reflns_limit_h_min -13
_reflns_limit_k_max 29
_reflns_limit_k_min 0
_reflns_limit_l_max 29
_reflns_limit_l_min 0
_reflns_number_gt 11045
_reflns_number_total 11714
_reflns_threshold_expression I>2.0\s(I)
_oxford_diffrn_Wilson_B_factor 1.70
_oxford_diffrn_Wilson_scale 0.20
_oxford_refine_ls_r_factor_ref 0.0312
_oxford_refine_ls_scale 2.246(10)
_oxford_reflns_number_all 11673
_oxford_reflns_threshold_expression_ref I>-3.0\s(I)
_oxford_structure_analysis_title '211NPRT14 in P 21/n'
_cod_data_source_file c4dt02662d2.cif
_cod_data_source_block 211NPRT14
_cod_depositor_comments
;
The following automatic conversions were performed:

'_atom_sites_solution_primary' value 'Other' changed to 'other'
according to
/usr/data/users/saulius/crontab/automatic-downloads/rss-feeds/RSC/lib/dictionaries/cif_core.dic
dictionary named 'cif_core.dic' version 2.4.2 from 2011-04-26.

Automatic conversion script
Id: cif_fix_values 2281 2013-09-26 08:29:07Z andrius 

 Adding full bibliography for 7032252--7032257.cif.
;
_cod_original_sg_symbol_H-M 'P 21/n '
_cod_original_formula_sum 'C60 H65 B1 F15 N2 Rh1'
_cod_database_code 7032256

loop_
_symmetry_equiv_pos_as_xyz
x,y,z
-x,-y,-z
x+1/2,-y+1/2,z+1/2
-x+1/2,y+1/2,-z+1/2

loop_
_atom_site_label
_atom_site_type_symbol
_atom_site_fract_x
_atom_site_fract_y
_atom_site_fract_z
_atom_site_U_iso_or_equiv
_atom_site_occupancy
_atom_site_adp_type
_atom_site_refinement_flags_posn
Rh1 Rh 0.176230(12) 0.336639(5) 0.091566(5) 0.0204 1.0000 Uani .
C2 C 0.19767(15) 0.34737(7) 0.17716(7) 0.0175 1.0000 Uani .
N3 N 0.17611(13) 0.29554(6) 0.19798(6) 0.0184 1.0000 Uani .
C4 C 0.13486(17) 0.25356(7) 0.15425(7) 0.0202 1.0000 Uani .
C5 C 0.00902(17) 0.26095(8) 0.12158(7) 0.0242 1.0000 Uani .
C6 C -0.09387(17) 0.30097(8) 0.14002(8) 0.0269 1.0000 Uani .
C7 C -0.2003(2) 0.26498(11) 0.16180(11) 0.0425 1.0000 Uani .
C8 C -0.1534(2) 0.34179(10) 0.09238(9) 0.0377 1.0000 Uani .
C9 C -0.0282(2) 0.22253(9) 0.07599(8) 0.0314 1.0000 Uani .
C10 C 0.0519(2) 0.17793(9) 0.06544(8) 0.0341 1.0000 Uani .
C11 C 0.1725(2) 0.16982(8) 0.09979(8) 0.0315 1.0000 Uani .
C12 C 0.21787(18) 0.20708(8) 0.14455(7) 0.0245 1.0000 Uani .
C13 C 0.34922(19) 0.19850(8) 0.18257(8) 0.0291 1.0000 Uani .
C14 C 0.4076(2) 0.13874(10) 0.17708(11) 0.0432 1.0000 Uani .
C15 C 0.4497(2) 0.24381(9) 0.17196(10) 0.0379 1.0000 Uani .
C16 C 0.21197(16) 0.29130(7) 0.26167(7) 0.0196 1.0000 Uani .
C17 C 0.21432(18) 0.35534(7) 0.27636(7) 0.0235 1.0000 Uani .
N18 N 0.23114(13) 0.38309(6) 0.22103(6) 0.0183 1.0000 Uani .
C19 C 0.26354(16) 0.44271(7) 0.21820(7) 0.0196 1.0000 Uani .
C20 C 0.39676(17) 0.45791(8) 0.22594(7) 0.0235 1.0000 Uani .
C21 C 0.42707(19) 0.51613(8) 0.22602(8) 0.0298 1.0000 Uani .
C22 C 0.3293(2) 0.55722(8) 0.21845(9) 0.0331 1.0000 Uani .
C23 C 0.19899(19) 0.54116(8) 0.21061(8) 0.0295 1.0000 Uani .
C24 C 0.16306(17) 0.48345(7) 0.21073(7) 0.0235 1.0000 Uani .
C25 C 0.01864(18) 0.46754(8) 0.20524(8) 0.0288 1.0000 Uani .
C26 C -0.0635(2) 0.49573(11) 0.15323(10) 0.0439 1.0000 Uani .
C27 C -0.0340(2) 0.48271(11) 0.26081(10) 0.0421 1.0000 Uani .
C28 C 0.50536(18) 0.41333(9) 0.23574(9) 0.0321 1.0000 Uani .
C29 C 0.5677(3) 0.41196(13) 0.29910(11) 0.0529 1.0000 Uani .
C30 C 0.6124(2) 0.42363(12) 0.19858(11) 0.0483 1.0000 Uani .
C31 C 0.12102(16) 0.25265(7) 0.28962(6) 0.0184 1.0000 Uani .
B32 B 0.15301(18) 0.24642(8) 0.36095(7) 0.0177 1.0000 Uani .
C33 C 0.10216(17) 0.18191(7) 0.37874(7) 0.0207 1.0000 Uani .
C34 C 0.17135(19) 0.14287(8) 0.41645(7) 0.0260 1.0000 Uani .
F35 F 0.29307(12) 0.15502(5) 0.44370(5) 0.0330 1.0000 Uani .
C36 C 0.1245(2) 0.08936(8) 0.42890(8) 0.0335 1.0000 Uani .
F37 F 0.19832(16) 0.05415(6) 0.46577(6) 0.0508 1.0000 Uani .
C38 C 0.0024(2) 0.07222(8) 0.40320(9) 0.0355 1.0000 Uani .
F39 F -0.04440(16) 0.02036(5) 0.41461(7) 0.0530 1.0000 Uani .
C40 C -0.07172(19) 0.10918(8) 0.36623(9) 0.0320 1.0000 Uani .
C41 C -0.02197(18) 0.16255(7) 0.35533(8) 0.0248 1.0000 Uani .
F42 F -0.10262(10) 0.19661(5) 0.31936(5) 0.0321 1.0000 Uani .
F43 F -0.19138(12) 0.09285(6) 0.34021(7) 0.0471 1.0000 Uani .
C44 C 0.31497(16) 0.25313(7) 0.37713(7) 0.0196 1.0000 Uani .
C45 C 0.39534(17) 0.21336(7) 0.35539(7) 0.0225 1.0000 Uani .
F46 F 0.34106(11) 0.16635(4) 0.32766(5) 0.0283 1.0000 Uani .
C47 C 0.52942(18) 0.21803(8) 0.35803(8) 0.0284 1.0000 Uani .
F48 F 0.59801(12) 0.17720(6) 0.33538(6) 0.0417 1.0000 Uani .
C49 C 0.59250(17) 0.26506(9) 0.38457(8) 0.0308 1.0000 Uani .
F50 F 0.72277(11) 0.27042(6) 0.38858(6) 0.0457 1.0000 Uani .
C51 C 0.51983(18) 0.30608(8) 0.40736(7) 0.0272 1.0000 Uani .
C52 C 0.38467(17) 0.29931(7) 0.40340(7) 0.0224 1.0000 Uani .
F53 F 0.32290(11) 0.34296(5) 0.42598(5) 0.0302 1.0000 Uani .
F54 F 0.57944(12) 0.35249(6) 0.43292(5) 0.0376 1.0000 Uani .
C55 C 0.07383(16) 0.29191(7) 0.39783(7) 0.0196 1.0000 Uani .
C56 C -0.01997(17) 0.33252(7) 0.37747(8) 0.0229 1.0000 Uani .
F57 F -0.05877(11) 0.34057(5) 0.32038(5) 0.0320 1.0000 Uani .
C58 C -0.08298(17) 0.36771(8) 0.41236(8) 0.0286 1.0000 Uani .
F59 F -0.17065(12) 0.40669(6) 0.38893(6) 0.0437 1.0000 Uani .
C60 C -0.0577(2) 0.36188(9) 0.47100(9) 0.0319 1.0000 Uani .
F61 F -0.11932(14) 0.39473(6) 0.50553(6) 0.0484 1.0000 Uani .
C62 C 0.0323(2) 0.32167(9) 0.49399(8) 0.0295 1.0000 Uani .
C63 C 0.09493(17) 0.28877(7) 0.45773(7) 0.0235 1.0000 Uani .
F64 F 0.18409(11) 0.25099(5) 0.48400(4) 0.0310 1.0000 Uani .
F65 F 0.05936(15) 0.31490(6) 0.55138(5) 0.0450 1.0000 Uani .
C66 C 0.1167(2) 0.32684(9) -0.00419(8) 0.0328 1.0000 Uani .
C67 C 0.2303(2) 0.29751(9) 0.01323(8) 0.0362 1.0000 Uani .
C68 C 0.3679(3) 0.31838(11) 0.00856(10) 0.0471 1.0000 Uani .
C69 C 0.3947(2) 0.37991(12) 0.02894(10) 0.0457 1.0000 Uani .
C70 C 0.31914(19) 0.39700(9) 0.07690(8) 0.0317 1.0000 Uani .
C71 C 0.1954(2) 0.42251(8) 0.06728(8) 0.0288 1.0000 Uani .
C72 C 0.1135(2) 0.43410(9) 0.00920(9) 0.0396 1.0000 Uani .
C73 C 0.1118(2) 0.38490(9) -0.03325(8) 0.0369 1.0000 Uani .
C74 C 0.1969(7) 0.9975(2) 1.1209(3) 0.1280 1.0000 Uani .
C76 C 0.2728(5) 0.9835(2) 1.0812(3) 0.1116 1.0000 Uani .
C78 C 0.1928(4) 0.98437(19) 1.0261(3) 0.1119 1.0000 Uani .
C80 C 0.2675(4) 0.95900(19) 0.9814(3) 0.1281 1.0000 Uani .
C82 C 0.1896(5) 0.9559(2) 0.9206(3) 0.1332 1.0000 Uani .
C83 C 0.2453(8) 0.9279(3) 0.8654(4) 0.2276 1.0000 Uani .
H61 H -0.0505 0.3237 0.1720 0.0315 1.0000 Uiso R
H73 H -0.2596 0.2898 0.1782 0.0619 1.0000 Uiso R
H72 H -0.1632 0.2388 0.1911 0.0614 1.0000 Uiso R
H71 H -0.2483 0.2431 0.1316 0.0616 1.0000 Uiso R
H81 H -0.2179 0.3665 0.1063 0.0561 1.0000 Uiso R
H82 H -0.0850 0.3661 0.0802 0.0561 1.0000 Uiso R
H83 H -0.1947 0.3201 0.0599 0.0560 1.0000 Uiso R
H91 H -0.1111 0.2277 0.0528 0.0377 1.0000 Uiso R
H101 H 0.0250 0.1520 0.0345 0.0400 1.0000 Uiso R
H111 H 0.2270 0.1389 0.0925 0.0372 1.0000 Uiso R
H131 H 0.3365 0.2023 0.2227 0.0332 1.0000 Uiso R
H141 H 0.4835 0.1347 0.2062 0.0641 1.0000 Uiso R
H142 H 0.4302 0.1332 0.1387 0.0637 1.0000 Uiso R
H143 H 0.3433 0.1093 0.1830 0.0636 1.0000 Uiso R
H151 H 0.5277 0.2402 0.1994 0.0558 1.0000 Uiso R
H152 H 0.4133 0.2820 0.1746 0.0556 1.0000 Uiso R
H153 H 0.4701 0.2402 0.1331 0.0554 1.0000 Uiso R
H161 H 0.3030 0.2767 0.2700 0.0230 1.0000 Uiso R
H171 H 0.2883 0.3658 0.3064 0.0281 1.0000 Uiso R
H172 H 0.1320 0.3672 0.2873 0.0279 1.0000 Uiso R
H211 H 0.5143 0.5276 0.2312 0.0353 1.0000 Uiso R
H221 H 0.3510 0.5962 0.2184 0.0388 1.0000 Uiso R
H231 H 0.1349 0.5690 0.2060 0.0351 1.0000 Uiso R
H251 H 0.0106 0.4260 0.2005 0.0336 1.0000 Uiso R
H261 H -0.1560 0.4817 0.1499 0.0655 1.0000 Uiso R
H262 H -0.0618 0.5373 0.1584 0.0661 1.0000 Uiso R
H263 H -0.0265 0.4861 0.1184 0.0658 1.0000 Uiso R
H271 H -0.1227 0.4692 0.2589 0.0629 1.0000 Uiso R
H272 H -0.0332 0.5239 0.2644 0.0625 1.0000 Uiso R
H273 H 0.0217 0.4664 0.2945 0.0626 1.0000 Uiso R
H281 H 0.4651 0.3760 0.2253 0.0380 1.0000 Uiso R
H291 H 0.6315 0.3814 0.3059 0.0773 1.0000 Uiso R
H292 H 0.6117 0.4480 0.3093 0.0778 1.0000 Uiso R
H293 H 0.5009 0.4068 0.3233 0.0777 1.0000 Uiso R
H303 H 0.6797 0.3943 0.2061 0.0714 1.0000 Uiso R
H302 H 0.6544 0.4606 0.2072 0.0716 1.0000 Uiso R
H301 H 0.5756 0.4226 0.1580 0.0719 1.0000 Uiso R
H311 H 0.0328 0.2653 0.2780 0.0205 1.0000 Uiso R
H312 H 0.1274 0.2150 0.2736 0.0214 1.0000 Uiso R
H661 H 0.0342 0.3058 -0.0086 0.0386 1.0000 Uiso R
H671 H 0.2237 0.2554 0.0188 0.0430 1.0000 Uiso R
H681 H 0.3844 0.3146 -0.0312 0.0557 1.0000 Uiso R
H682 H 0.4284 0.2942 0.0342 0.0571 1.0000 Uiso R
H691 H 0.4877 0.3834 0.0432 0.0552 1.0000 Uiso R
H692 H 0.3700 0.4069 -0.0043 0.0554 1.0000 Uiso R
H701 H 0.3732 0.4065 0.1141 0.0368 1.0000 Uiso R
H711 H 0.1736 0.4457 0.0987 0.0341 1.0000 Uiso R
H721 H 0.1497 0.4676 -0.0060 0.0482 1.0000 Uiso R
H722 H 0.0208 0.4410 0.0158 0.0486 1.0000 Uiso R
H731 H 0.1901 0.3891 -0.0533 0.0449 1.0000 Uiso R
H732 H 0.0330 0.3875 -0.0612 0.0445 1.0000 Uiso R
H761 H 0.3460 1.0123 1.0833 0.1438 1.0000 Uiso R
H762 H 0.3142 0.9450 1.0916 0.1445 1.0000 Uiso R
H781 H 0.1653 1.0243 1.0180 0.1369 1.0000 Uiso R
H782 H 0.1122 0.9615 1.0289 0.1369 1.0000 Uiso R
H801 H 0.3469 0.9821 0.9817 0.1499 1.0000 Uiso R
H802 H 0.2901 0.9195 0.9942 0.1502 1.0000 Uiso R
H821 H 0.1647 0.9964 0.9101 0.1635 1.0000 Uiso R
H822 H 0.1104 0.9329 0.9242 0.1636 1.0000 Uiso R
H831 H 0.1803 0.9305 0.8322 0.2612 1.0000 Uiso R
H832 H 0.3211 0.9485 0.8589 0.2612 1.0000 Uiso R
H833 H 0.2674 0.8888 0.8728 0.2612 1.0000 Uiso R
H741 H 0.2479 0.9973 1.1581 0.1491 1.0000 Uiso R
H742 H 0.1609 1.0346 1.1128 0.1491 1.0000 Uiso R
H743 H 0.1279 0.9703 1.1197 0.1491 1.0000 Uiso R

loop_
_atom_site_aniso_label
_atom_site_aniso_U_11
_atom_site_aniso_U_22
_atom_site_aniso_U_33
_atom_site_aniso_U_23
_atom_site_aniso_U_13
_atom_site_aniso_U_12
Rh1 0.02895(8) 0.01922(7) 0.01384(7) 0.00102(4) 0.00587(5) -0.00128(4)
C2 0.0162(7) 0.0202(7) 0.0163(7) 0.0011(6) 0.0034(5) 0.0001(6)
N3 0.0229(6) 0.0177(6) 0.0146(6) 0.0004(5) 0.0032(5) -0.0023(5)
C4 0.0271(8) 0.0199(8) 0.0145(7) -0.0012(6) 0.0063(6) -0.0040(6)
C5 0.0284(9) 0.0252(8) 0.0189(8) -0.0011(6) 0.0034(6) -0.0025(7)
C6 0.0225(8) 0.0327(9) 0.0250(8) -0.0047(7) 0.0021(6) -0.0034(7)
C7 0.0311(10) 0.0491(13) 0.0499(13) -0.0025(10) 0.0143(9) -0.0092(9)
C8 0.0356(11) 0.0411(12) 0.0348(11) -0.0011(9) 0.0004(8) 0.0063(9)
C9 0.0367(10) 0.0339(10) 0.0225(8) -0.0042(7) 0.0005(7) -0.0062(8)
C10 0.0530(12) 0.0271(9) 0.0223(9) -0.0076(7) 0.0063(8) -0.0082(9)
C11 0.0492(12) 0.0208(9) 0.0269(9) -0.0027(7) 0.0141(8) -0.0002(8)
C12 0.0331(9) 0.0218(8) 0.0205(8) 0.0012(6) 0.0102(7) -0.0009(7)
C13 0.0328(9) 0.0289(9) 0.0273(9) 0.0034(7) 0.0096(7) 0.0071(7)
C14 0.0500(13) 0.0331(11) 0.0480(12) 0.0083(9) 0.0125(10) 0.0158(10)
C15 0.0296(10) 0.0378(11) 0.0477(12) 0.0038(9) 0.0107(8) 0.0038(8)
C16 0.0221(7) 0.0214(8) 0.0149(7) 0.0017(6) 0.0017(6) -0.0028(6)
C17 0.0343(9) 0.0212(8) 0.0151(7) 0.0011(6) 0.0039(6) -0.0070(7)
N18 0.0223(6) 0.0180(7) 0.0145(6) 0.0021(5) 0.0024(5) -0.0033(5)
C19 0.0255(8) 0.0178(8) 0.0156(7) 0.0006(6) 0.0034(6) -0.0038(6)
C20 0.0254(8) 0.0236(8) 0.0216(8) 0.0013(6) 0.0038(6) -0.0037(7)
C21 0.0284(9) 0.0276(9) 0.0341(9) 0.0015(7) 0.0068(7) -0.0098(7)
C22 0.0413(11) 0.0200(9) 0.0397(10) 0.0032(8) 0.0109(8) -0.0075(8)
C23 0.0345(10) 0.0196(8) 0.0355(10) 0.0037(7) 0.0086(8) 0.0013(7)
C24 0.0261(8) 0.0220(8) 0.0228(8) 0.0014(6) 0.0047(6) -0.0016(7)
C25 0.0248(8) 0.0250(9) 0.0366(10) 0.0012(7) 0.0047(7) 0.0008(7)
C26 0.0291(10) 0.0537(14) 0.0475(12) 0.0085(11) 0.0013(9) 0.0089(9)
C27 0.0339(10) 0.0484(13) 0.0473(12) -0.0043(10) 0.0164(9) -0.0071(9)
C28 0.0225(8) 0.0288(9) 0.0433(11) 0.0001(8) -0.0008(8) -0.0027(7)
C29 0.0451(13) 0.0621(16) 0.0476(13) 0.0207(12) -0.0056(10) 0.0072(12)
C30 0.0266(10) 0.0660(16) 0.0525(14) 0.0016(12) 0.0066(9) 0.0077(10)
C31 0.0210(7) 0.0189(7) 0.0152(7) -0.0003(6) 0.0022(6) -0.0037(6)
B32 0.0208(8) 0.0169(8) 0.0155(8) 0.0011(6) 0.0030(6) -0.0018(6)
C33 0.0277(8) 0.0192(8) 0.0174(7) -0.0007(6) 0.0098(6) -0.0009(6)
C34 0.0358(9) 0.0228(8) 0.0213(8) 0.0010(7) 0.0100(7) -0.0002(7)
F35 0.0395(6) 0.0313(6) 0.0261(5) 0.0085(4) -0.0015(5) 0.0027(5)
C36 0.0531(12) 0.0203(9) 0.0307(9) 0.0062(7) 0.0182(9) 0.0045(8)
F37 0.0763(10) 0.0284(6) 0.0489(8) 0.0196(6) 0.0139(7) 0.0090(6)
C38 0.0534(12) 0.0179(8) 0.0423(11) -0.0025(8) 0.0300(10) -0.0066(8)
F39 0.0754(10) 0.0204(6) 0.0717(9) 0.0023(6) 0.0388(8) -0.0132(6)
C40 0.0338(10) 0.0263(9) 0.0406(10) -0.0087(8) 0.0210(8) -0.0100(8)
C41 0.0278(9) 0.0232(9) 0.0260(9) -0.0013(6) 0.0129(7) -0.0020(7)
F42 0.0219(5) 0.0337(6) 0.0407(6) 0.0031(5) 0.0043(4) -0.0044(4)
F43 0.0349(6) 0.0371(7) 0.0723(9) -0.0099(6) 0.0180(6) -0.0174(5)
C44 0.0229(8) 0.0206(8) 0.0150(7) 0.0037(6) 0.0019(6) -0.0001(6)
C45 0.0245(8) 0.0219(8) 0.0207(8) 0.0029(6) 0.0022(6) 0.0004(6)
F46 0.0308(5) 0.0225(5) 0.0324(6) -0.0054(4) 0.0073(4) 0.0006(4)
C47 0.0253(9) 0.0328(10) 0.0281(9) 0.0061(7) 0.0068(7) 0.0064(7)
F48 0.0315(6) 0.0431(7) 0.0535(8) -0.0002(6) 0.0163(5) 0.0114(5)
C49 0.0199(8) 0.0423(11) 0.0299(9) 0.0097(8) 0.0025(7) -0.0021(8)
F50 0.0202(5) 0.0637(9) 0.0532(8) 0.0047(7) 0.0060(5) -0.0077(5)
C51 0.0279(9) 0.0319(9) 0.0204(8) 0.0042(7) -0.0007(6) -0.0097(7)
C52 0.0260(8) 0.0236(8) 0.0170(7) 0.0020(6) 0.0016(6) -0.0014(7)
F53 0.0328(6) 0.0250(5) 0.0330(6) -0.0092(4) 0.0056(4) -0.0050(4)
F54 0.0360(6) 0.0438(7) 0.0316(6) -0.0033(5) 0.0004(5) -0.0201(5)
C55 0.0202(7) 0.0186(7) 0.0201(7) -0.0004(6) 0.0037(6) -0.0033(6)
C56 0.0210(8) 0.0256(9) 0.0221(8) 0.0011(6) 0.0031(6) -0.0017(6)
F57 0.0301(6) 0.0406(6) 0.0241(5) 0.0045(4) 0.0002(4) 0.0110(5)
C58 0.0213(8) 0.0281(9) 0.0367(10) -0.0006(7) 0.0050(7) 0.0028(7)
F59 0.0358(6) 0.0444(7) 0.0504(7) 0.0000(6) 0.0050(5) 0.0205(5)
C60 0.0339(10) 0.0297(9) 0.0350(10) -0.0103(8) 0.0149(8) -0.0002(8)
F61 0.0553(8) 0.0488(8) 0.0457(7) -0.0145(6) 0.0226(6) 0.0131(6)
C62 0.0388(10) 0.0303(9) 0.0206(8) -0.0044(7) 0.0082(7) -0.0038(8)
C63 0.0276(8) 0.0212(8) 0.0217(8) 0.0000(6) 0.0038(6) -0.0006(7)
F64 0.0419(6) 0.0317(6) 0.0182(5) 0.0021(4) 0.0002(4) 0.0083(5)
F65 0.0690(9) 0.0482(7) 0.0194(5) -0.0049(5) 0.0120(5) 0.0061(7)
C66 0.0537(12) 0.0297(10) 0.0147(8) -0.0021(7) 0.0044(8) -0.0076(9)
C67 0.0646(14) 0.0286(10) 0.0188(8) -0.0027(7) 0.0178(9) 0.0019(9)
C68 0.0575(14) 0.0533(14) 0.0368(11) 0.0043(10) 0.0279(11) 0.0140(12)
C69 0.0361(11) 0.0692(16) 0.0351(11) 0.0020(11) 0.0166(9) -0.0058(11)
C70 0.0335(10) 0.0401(11) 0.0228(8) 0.0016(8) 0.0085(7) -0.0153(8)
C71 0.0454(11) 0.0186(8) 0.0222(8) 0.0036(6) 0.0045(7) -0.0059(7)
C72 0.0608(14) 0.0279(10) 0.0277(10) 0.0078(8) -0.0014(9) 0.0037(9)
C73 0.0518(12) 0.0367(11) 0.0198(8) 0.0063(8) -0.0023(8) -0.0052(9)
C74 0.158(5) 0.085(3) 0.129(5) 0.017(3) -0.017(4) -0.008(3)
C76 0.092(3) 0.081(3) 0.165(5) 0.043(3) 0.029(3) -0.002(2)
C78 0.058(2) 0.079(3) 0.190(5) 0.076(3) -0.010(3) -0.0032(19)
C80 0.064(2) 0.067(3) 0.253(7) 0.053(4) 0.022(3) 0.019(2)
C82 0.080(3) 0.083(3) 0.232(7) 0.050(4) 0.009(4) -0.002(2)
C83 0.231(9) 0.120(5) 0.376(14) 0.070(7) 0.188(9) 0.103(6)

loop_
_atom_type_symbol
_atom_type_scat_dispersion_real
_atom_type_scat_dispersion_imag
_atom_type_scat_Cromer_Mann_a1
_atom_type_scat_Cromer_Mann_b1
_atom_type_scat_Cromer_Mann_a2
_atom_type_scat_Cromer_Mann_b2
_atom_type_scat_Cromer_Mann_a3
_atom_type_scat_Cromer_Mann_b3
_atom_type_scat_Cromer_Mann_a4
_atom_type_scat_Cromer_Mann_b4
_atom_type_scat_Cromer_Mann_c
_atom_type_scat_source
C 0.0181 0.0091 2.3100 20.8439 1.0200 10.2075 1.5886 0.5687 0.8650 51.6512 0.2156 'International Tables Vol C 4.2.6.8 and 6.1.1.4'
H 0.0000 0.0000 0.4930 10.5109 0.3229 26.1257 0.1402 3.1424 0.0408 57.7998 0.0030 'International Tables Vol C 4.2.6.8 and 6.1.1.4'
B 0.0090 0.0039 2.0545 23.2185 1.3326 1.0210 1.0979 60.3498 0.7068 0.1403 -0.1932 'International Tables Vol C 4.2.6.8 and 6.1.1.4'
Rh 0.0927 3.6045 19.2957 0.7515 14.3501 8.2176 4.7343 25.8749 1.2892 98.6062 5.3280 'International Tables Vol C 4.2.6.8 and 6.1.1.4'
N 0.0311 0.0180 12.2126 0.0057 3.1322 9.8933 2.0125 28.9975 1.1663 0.5826 -11.5290 'International Tables Vol C 4.2.6.8 and 6.1.1.4'
F 0.0727 0.0534 3.5392 10.2825 2.6412 4.2944 1.5170 0.2615 1.0243 26.1476 0.2776 'International Tables Vol C 4.2.6.8 and 6.1.1.4'

loop_
_geom_angle_atom_site_label_1
_geom_angle_atom_site_label_2
_geom_angle_atom_site_label_3
_geom_angle
_geom_angle_publ_flag
C2 Rh1 N3 28.82(5) yes
C2 Rh1 C4 60.69(6) yes
N3 Rh1 C4 31.95(5) yes
C2 Rh1 C5 78.08(6) yes
N3 Rh1 C5 54.46(5) yes
C4 Rh1 C5 31.82(5) yes
C2 Rh1 C66 170.54(7) yes
N3 Rh1 C66 149.06(6) yes
C4 Rh1 C66 117.57(6) yes
C5 Rh1 C66 96.19(6) yes
C2 Rh1 C67 152.49(7) yes
N3 Rh1 C67 131.94(6) yes
C4 Rh1 C67 104.93(6) yes
C5 Rh1 C67 101.80(7) yes
C66 Rh1 C67 35.71(8) yes
C2 Rh1 C70 96.11(7) yes
N3 Rh1 C70 119.41(6) yes
C4 Rh1 C70 142.94(7) yes
C5 Rh1 C70 173.87(6) yes
C66 Rh1 C70 89.83(7) yes
C2 Rh1 C71 98.79(7) yes
N3 Rh1 C71 127.47(6) yes
C4 Rh1 C71 158.03(6) yes
C5 Rh1 C71 143.43(7) yes
C66 Rh1 C71 81.27(7) yes
C67 Rh1 C70 82.43(8) yes
C67 Rh1 C71 97.02(7) yes
C70 Rh1 C71 38.78(8) yes
Rh1 C2 N3 104.78(11) yes
Rh1 C2 N18 146.29(12) yes
N3 C2 N18 108.75(13) yes
C2 N3 Rh1 46.40(8) yes
C2 N3 C4 113.74(13) yes
Rh1 N3 C4 67.53(8) yes
C2 N3 C16 113.46(13) yes
Rh1 N3 C16 157.91(10) yes
C4 N3 C16 132.49(13) yes
N3 C4 Rh1 80.53(9) yes
N3 C4 C5 116.98(15) yes
Rh1 C4 C5 79.11(10) yes
N3 C4 C12 120.90(15) yes
Rh1 C4 C12 109.57(11) yes
C5 C4 C12 122.12(15) yes
C4 C5 Rh1 69.07(9) yes
C4 C5 C6 122.79(15) yes
Rh1 C5 C6 100.26(11) yes
C4 C5 C9 117.33(17) yes
Rh1 C5 C9 109.76(12) yes
C6 C5 C9 118.98(16) yes
C5 C6 C7 108.97(16) yes
C5 C6 C8 113.19(15) yes
C7 C6 C8 110.93(17) yes
C5 C6 H61 107.1 no
C7 C6 H61 108.1 no
C8 C6 H61 108.3 no
C6 C7 H73 109.6 no
C6 C7 H72 111.1 no
H73 C7 H72 107.8 no
C6 C7 H71 111.4 no
H73 C7 H71 109.2 no
H72 C7 H71 107.6 no
C6 C8 H81 110.0 no
C6 C8 H82 110.3 no
H81 C8 H82 108.4 no
C6 C8 H83 109.6 no
H81 C8 H83 109.5 no
H82 C8 H83 109.0 no
C5 C9 C10 121.12(18) yes
C5 C9 H91 118.3 no
C10 C9 H91 120.5 no
C9 C10 C11 120.57(17) yes
C9 C10 H101 120.2 no
C11 C10 H101 119.3 no
C10 C11 C12 121.64(18) yes
C10 C11 H111 120.3 no
C12 C11 H111 118.1 no
C4 C12 C11 117.08(17) yes
C4 C12 C13 120.79(16) yes
C11 C12 C13 122.11(17) yes
C12 C13 C14 113.43(17) yes
C12 C13 C15 112.35(16) yes
C14 C13 C15 109.31(17) yes
C12 C13 H131 108.5 no
C14 C13 H131 106.1 no
C15 C13 H131 106.7 no
C13 C14 H141 108.5 no
C13 C14 H142 110.5 no
H141 C14 H142 111.3 no
C13 C14 H143 110.0 no
H141 C14 H143 109.0 no
H142 C14 H143 107.6 no
C13 C15 H151 110.6 no
C13 C15 H152 110.2 no
H151 C15 H152 109.4 no
C13 C15 H153 110.0 no
H151 C15 H153 110.3 no
H152 C15 H153 106.3 no
N3 C16 C17 98.90(12) yes
N3 C16 C31 113.39(13) yes
C17 C16 C31 118.08(14) yes
N3 C16 H161 107.8 no
C17 C16 H161 108.0 no
C31 C16 H161 109.9 no
C16 C17 N18 103.15(12) yes
C16 C17 H171 112.7 no
N18 C17 H171 109.7 no
C16 C17 H172 110.8 no
N18 C17 H172 109.5 no
H171 C17 H172 110.8 no
C17 N18 C2 110.75(13) yes
C17 N18 C19 121.44(13) yes
C2 N18 C19 127.36(13) yes
N18 C19 C20 117.97(15) yes
N18 C19 C24 119.41(15) yes
C20 C19 C24 122.54(15) yes
C19 C20 C21 117.46(16) yes
C19 C20 C28 122.13(16) yes
C21 C20 C28 120.39(16) yes
C20 C21 C22 121.03(17) yes
C20 C21 H211 119.6 no
C22 C21 H211 119.4 no
C21 C22 C23 120.40(17) yes
C21 C22 H221 120.1 no
C23 C22 H221 119.5 no
C22 C23 C24 120.96(18) yes
C22 C23 H231 119.4 no
C24 C23 H231 119.6 no
C19 C24 C23 117.59(16) yes
C19 C24 C25 122.91(15) yes
C23 C24 C25 119.45(16) yes
C24 C25 C26 112.43(16) yes
C24 C25 C27 109.89(16) yes
C26 C25 C27 110.96(17) yes
C24 C25 H251 108.4 no
C26 C25 H251 107.9 no
C27 C25 H251 107.0 no
C25 C26 H261 109.3 no
C25 C26 H262 109.3 no
H261 C26 H262 109.4 no
C25 C26 H263 109.2 no
H261 C26 H263 110.3 no
H262 C26 H263 109.2 no
C25 C27 H271 110.0 no
C25 C27 H272 107.8 no
H271 C27 H272 109.0 no
C25 C27 H273 111.0 no
H271 C27 H273 110.3 no
H272 C27 H273 108.6 no
C20 C28 C29 110.73(18) yes
C20 C28 C30 112.72(17) yes
C29 C28 C30 108.96(18) yes
C20 C28 H281 107.1 no
C29 C28 H281 109.0 no
C30 C28 H281 108.2 no
C28 C29 H291 110.6 no
C28 C29 H292 109.7 no
H291 C29 H292 108.4 no
C28 C29 H293 110.1 no
H291 C29 H293 109.9 no
H292 C29 H293 108.2 no
C28 C30 H303 110.1 no
C28 C30 H302 111.1 no
H303 C30 H302 107.5 no
C28 C30 H301 110.3 no
H303 C30 H301 108.9 no
H302 C30 H301 108.8 no
C16 C31 B32 116.40(13) yes
C16 C31 H311 108.4 no
B32 C31 H311 110.5 no
C16 C31 H312 106.8 no
B32 C31 H312 107.4 no
H311 C31 H312 106.8 no
C31 B32 C33 107.99(12) yes
C31 B32 C44 105.19(12) yes
C33 B32 C44 111.77(13) yes
C31 B32 C55 115.52(13) yes
C33 B32 C55 104.33(12) yes
C44 B32 C55 112.13(13) yes
B32 C33 C34 126.85(15) yes
B32 C33 C41 119.98(15) yes
C34 C33 C41 113.17(16) yes
C33 C34 F35 121.08(16) yes
C33 C34 C36 124.20(18) yes
F35 C34 C36 114.72(17) yes
C34 C36 F37 120.3(2) yes
C34 C36 C38 119.74(19) yes
F37 C36 C38 119.99(18) yes
C36 C38 F39 120.5(2) yes
C36 C38 C40 118.88(17) yes
F39 C38 C40 120.6(2) yes
C38 C40 C41 119.66(19) yes
C38 C40 F43 119.67(17) yes
C41 C40 F43 120.66(19) yes
C33 C41 C40 124.30(18) yes
C33 C41 F42 120.02(15) yes
C40 C41 F42 115.67(17) yes
B32 C44 C45 119.13(14) yes
B32 C44 C52 127.61(15) yes
C45 C44 C52 112.51(15) yes
C44 C45 F46 119.36(15) yes
C44 C45 C47 125.44(17) yes
F46 C45 C47 115.17(16) yes
C45 C47 F48 120.72(18) yes
C45 C47 C49 119.09(17) yes
F48 C47 C49 120.19(17) yes
C47 C49 F50 120.52(19) yes
C47 C49 C51 118.89(16) yes
F50 C49 C51 120.59(18) yes
C49 C51 C52 119.68(17) yes
C49 C51 F54 119.74(16) yes
C52 C51 F54 120.58(17) yes
C51 C52 C44 124.39(17) yes
C51 C52 F53 114.53(15) yes
C44 C52 F53 121.05(15) yes
B32 C55 C56 128.98(15) yes
B32 C55 C63 118.62(14) yes
C56 C55 C63 112.29(15) yes
C55 C56 F57 121.57(15) yes
C55 C56 C58 124.37(17) yes
F57 C56 C58 114.06(15) yes
C56 C58 F59 120.36(17) yes
C56 C58 C60 119.96(17) yes
F59 C58 C60 119.66(17) yes
C58 C60 F61 120.97(19) yes
C58 C60 C62 118.63(17) yes
F61 C60 C62 120.40(18) yes
C60 C62 C63 119.34(17) yes
C60 C62 F65 120.10(17) yes
C63 C62 F65 120.56(18) yes
C55 C63 C62 125.35(17) yes
C55 C63 F64 119.14(15) yes
C62 C63 F64 115.51(15) yes
Rh1 C66 C67 70.04(11) yes
Rh1 C66 C73 110.19(12) yes
C67 C66 C73 123.5(2) yes
Rh1 C66 H661 105.0 no
C67 C66 H661 118.5 no
C73 C66 H661 115.7 no
Rh1 C67 C66 74.25(11) yes
Rh1 C67 C68 106.54(14) yes
C66 C67 C68 125.94(19) yes
Rh1 C67 H671 105.6 no
C66 C67 H671 117.4 no
C68 C67 H671 114.2 no
C67 C68 C69 113.95(18) yes
C67 C68 H681 109.8 no
C69 C68 H681 109.6 no
C67 C68 H682 106.7 no
C69 C68 H682 106.3 no
H681 C68 H682 110.4 no
C68 C69 C70 113.03(18) yes
C68 C69 H691 108.0 no
C70 C69 H691 108.3 no
C68 C69 H692 109.4 no
C70 C69 H692 108.3 no
H691 C69 H692 109.8 no
C69 C70 Rh1 113.41(15) yes
C69 C70 C71 123.49(18) yes
Rh1 C70 C71 70.42(10) yes
C69 C70 H701 115.5 no
Rh1 C70 H701 108.8 no
C71 C70 H701 115.4 no
C70 C71 Rh1 70.79(11) yes
C70 C71 C72 126.44(18) yes
Rh1 C71 C72 110.58(13) yes
C70 C71 H711 115.3 no
Rh1 C71 H711 106.5 no
C72 C71 H711 115.0 no
C71 C72 C73 113.93(17) yes
C71 C72 H721 106.5 no
C73 C72 H721 109.7 no
C71 C72 H722 107.7 no
C73 C72 H722 107.8 no
H721 C72 H722 111.2 no
C72 C73 C66 112.54(16) yes
C72 C73 H731 107.8 no
C66 C73 H731 109.0 no
C72 C73 H732 109.0 no
C66 C73 H732 109.2 no
H731 C73 H732 109.3 no
C76 C74 H741 109.7 no
C76 C74 H742 109.5 no
H741 C74 H742 109.5 no
C76 C74 H743 109.2 no
H741 C74 H743 109.5 no
H742 C74 H743 109.5 no
C74 C76 C78 107.9(5) yes
C74 C76 H761 108.4 no
C78 C76 H761 111.3 no
C74 C76 H762 108.4 no
C78 C76 H762 113.5 no
H761 C76 H762 107.1 no
C76 C78 C80 109.7(4) yes
C76 C78 H781 107.5 no
C80 C78 H781 113.4 no
C76 C78 H782 108.0 no
C80 C78 H782 110.6 no
H781 C78 H782 107.5 no
C78 C80 C82 114.5(4) yes
C78 C80 H801 107.1 no
C82 C80 H801 110.7 no
C78 C80 H802 106.0 no
C82 C80 H802 107.8 no
H801 C80 H802 110.7 no
C80 C82 C83 124.2(5) yes
C80 C82 H821 105.4 no
C83 C82 H821 106.9 no
C80 C82 H822 105.5 no
C83 C82 H822 104.2 no
H821 C82 H822 110.3 no
C82 C83 H831 109.6 no
C82 C83 H832 108.8 no
H831 C83 H832 109.5 no
C82 C83 H833 110.0 no
H831 C83 H833 109.5 no
H832 C83 H833 109.5 no

loop_
_geom_bond_atom_site_label_1
_geom_bond_atom_site_label_2
_geom_bond_distance
_geom_bond_publ_flag
Rh1 C2 2.0053(16) yes
Rh1 N3 2.6777(13) yes
Rh1 C4 2.5085(16) yes
Rh1 C5 2.6374(18) yes
Rh1 C66 2.2528(18) yes
Rh1 C67 2.2000(18) yes
Rh1 C70 2.1043(18) yes
Rh1 C71 2.0996(17) yes
C2 N3 1.335(2) yes
C2 N18 1.330(2) yes
N3 C4 1.436(2) yes
N3 C16 1.4895(19) yes
C4 C5 1.416(2) yes
C4 C12 1.421(2) yes
C5 C6 1.525(2) yes
C5 C9 1.405(2) yes
C6 C7 1.531(3) yes
C6 C8 1.526(3) yes
C6 H61 0.972 no
C7 H73 0.963 no
C7 H72 0.955 no
C7 H71 0.950 no
C8 H81 0.973 no
C8 H82 0.981 no
C8 H83 0.961 no
C9 C10 1.375(3) yes
C9 H91 0.950 no
C10 C11 1.390(3) yes
C10 H101 0.954 no
C11 C12 1.390(3) yes
C11 H111 0.946 no
C12 C13 1.520(3) yes
C13 C14 1.531(3) yes
C13 C15 1.527(3) yes
C13 H131 0.975 no
C14 H141 0.965 no
C14 H142 0.973 no
C14 H143 0.979 no
C15 H151 0.957 no
C15 H152 0.971 no
C15 H153 0.971 no
C16 C17 1.532(2) yes
C16 C31 1.520(2) yes
C16 H161 0.991 no
C17 N18 1.485(2) yes
C17 H171 0.990 no
C17 H172 0.964 no
N18 C19 1.434(2) yes
C19 C20 1.405(2) yes
C19 C24 1.398(2) yes
C20 C21 1.393(2) yes
C20 C28 1.521(3) yes
C21 C22 1.383(3) yes
C21 H211 0.930 no
C22 C23 1.381(3) yes
C22 H221 0.936 no
C23 C24 1.396(2) yes
C23 H231 0.922 no
C24 C25 1.523(2) yes
C25 C26 1.527(3) yes
C25 C27 1.529(3) yes
C25 H251 0.978 no
C26 H261 1.000 no
C26 H262 0.977 no
C26 H263 0.979 no
C27 H271 0.963 no
C27 H272 0.965 no
C27 H273 0.982 no
C28 C29 1.530(3) yes
C28 C30 1.527(3) yes
C28 H281 0.980 no
C29 H291 0.967 no
C29 H292 0.968 no
C29 H293 0.965 no
C30 H303 0.972 no
C30 H302 0.972 no
C30 H301 0.972 no
C31 B32 1.665(2) yes
C31 H311 0.957 no
C31 H312 0.960 no
B32 C33 1.667(2) yes
B32 C44 1.665(2) yes
B32 C55 1.660(2) yes
C33 C34 1.390(2) yes
C33 C41 1.391(3) yes
C34 F35 1.351(2) yes
C34 C36 1.385(3) yes
C36 F37 1.344(2) yes
C36 C38 1.372(3) yes
C38 F39 1.344(2) yes
C38 C40 1.372(3) yes
C40 C41 1.385(2) yes
C40 F43 1.348(2) yes
C41 F42 1.351(2) yes
C44 C45 1.392(2) yes
C44 C52 1.387(2) yes
C45 F46 1.353(2) yes
C45 C47 1.380(2) yes
C47 F48 1.343(2) yes
C47 C49 1.376(3) yes
C49 F50 1.339(2) yes
C49 C51 1.373(3) yes
C51 C52 1.393(2) yes
C51 F54 1.341(2) yes
C52 F53 1.351(2) yes
C55 C56 1.387(2) yes
C55 C63 1.393(2) yes
C56 F57 1.354(2) yes
C56 C58 1.389(3) yes
C58 F59 1.341(2) yes
C58 C60 1.370(3) yes
C60 F61 1.343(2) yes
C60 C62 1.372(3) yes
C62 C63 1.378(2) yes
C62 F65 1.344(2) yes
C63 F64 1.354(2) yes
C66 C67 1.366(3) yes
C66 C73 1.514(3) yes
C66 H661 0.975 no
C67 C68 1.521(3) yes
C67 H671 0.995 no
C68 C69 1.525(4) yes
C68 H681 0.978 no
C68 H682 0.978 no
C69 C70 1.517(3) yes
C69 H691 0.971 no
C69 H692 1.004 no
C70 C71 1.396(3) yes
C70 H701 0.989 no
C71 C72 1.518(3) yes
C71 H711 0.969 no
C72 C73 1.519(3) yes
C72 H721 0.959 no
C72 H722 1.005 no
C73 H731 0.999 no
C73 H732 0.967 no
C74 C76 1.345(7) yes
C74 H741 0.950 no
C74 H742 0.950 no
C74 H743 0.950 no
C76 C78 1.425(7) yes
C76 H761 1.006 no
C76 H762 1.009 no
C78 C80 1.514(8) yes
C78 H781 0.983 no
C78 H782 0.998 no
C80 C82 1.533(8) yes
C80 H801 0.980 no
C80 H802 0.987 no
C82 C83 1.631(9) yes
C82 H821 1.000 no
C82 H822 0.992 no
C83 H831 0.950 no
C83 H832 0.950 no
C83 H833 0.950 no

loop_
_geom_hbond_atom_site_label_D
_geom_hbond_atom_site_label_H
_geom_hbond_atom_site_label_A
_geom_hbond_angle_DHA
_geom_hbond_distance_DH
_geom_hbond_distance_HA
_geom_hbond_distance_DA
_geom_hbond_publ_flag
C16 H161 C45 125.66 0.991 2.558 3.237(3) yes
